data_1562587
loop_
_publ_author_name
'Tang, Chunying'
'Wang, Fang'
'Chen, Ruihong'
'Jiang, Wenqing'
'Zhang, Yong'
'Jia, Dingxian'

_publ_section_title
;
 Complexation of Sn2Se6 with lanthanide(III) centers influenced by
 ethylene polyamines: Solvothermal syntheses, crystal structures, and
 optical properties of lanthanide selenidostannates
;
_journal_name_full 'Journal of Solid State Chemistry'
_journal_page_first 70
_journal_page_last 77
_journal_paper_doi 10.1016/j.jssc.2013.05.008
_journal_volume 204
_journal_year 2013
_chemical_formula_moiety 'C36 H110 N24 Nd2 Se12 Sn4'
_chemical_formula_sum 'C36 H110 N24 Nd2 Se12 Sn4'
_chemical_formula_weight 2590.24
_space_group_IT_number 2
_space_group_name_Hall '-P 1'
_space_group_name_H-M_alt 'P -1'
_symmetry_cell_setting triclinic
_symmetry_Int_Tables_number 2
_symmetry_space_group_name_Hall '-P 1'
_symmetry_space_group_name_H-M 'P -1'
_atom_sites_solution_hydrogens geom
_atom_sites_solution_primary direct
_atom_sites_solution_secondary difmap
_audit_creation_method SHELXL-97
_cell_angle_alpha 90.065(3)
_cell_angle_beta 92.532(3)
_cell_angle_gamma 94.511(3)
_cell_formula_units_Z 1
_cell_length_a 9.8417(10)
_cell_length_b 10.5781(10)
_cell_length_c 18.0800(18)
_cell_measurement_reflns_used 8712
_cell_measurement_temperature 223(2)
_cell_measurement_theta_max 25.5
_cell_measurement_theta_min 3.1
_cell_volume 1874.6(3)
_computing_cell_refinement CrystalClear
_computing_data_collection CrystalClear
_computing_data_reduction CrystalStructure
_computing_structure_refinement 'SHELXL-97 (Sheldrick, 1997)'
_computing_structure_solution 'SHELXS-97 (Sheldrick, 1990)'
_diffrn_ambient_temperature 223(2)
_diffrn_detector_area_resol_mean 14.63
_diffrn_measured_fraction_theta_full 0.992
_diffrn_measured_fraction_theta_max 0.992
_diffrn_measurement_device_type 'Rigaku Saturn'
_diffrn_measurement_method \w
_diffrn_radiation_monochromator graphite
_diffrn_radiation_source 'fine-focus sealed tube'
_diffrn_radiation_type MoK\a
_diffrn_radiation_wavelength 0.71073
_diffrn_reflns_av_R_equivalents 0.0347
_diffrn_reflns_av_sigmaI/netI 0.0546
_diffrn_reflns_limit_h_max 11
_diffrn_reflns_limit_h_min -11
_diffrn_reflns_limit_k_max 12
_diffrn_reflns_limit_k_min -9
_diffrn_reflns_limit_l_max 21
_diffrn_reflns_limit_l_min -20
_diffrn_reflns_number 16127
_diffrn_reflns_theta_full 25.50
_diffrn_reflns_theta_max 25.50
_diffrn_reflns_theta_min 3.12
_exptl_absorpt_coefficient_mu 8.541
_exptl_absorpt_correction_T_max 0.3246
_exptl_absorpt_correction_T_min 0.2799
_exptl_absorpt_correction_type multi-scan
_exptl_absorpt_process_details 'Jacobson, R. (1998) Private communication'
_exptl_crystal_colour orange
_exptl_crystal_density_diffrn 2.295
_exptl_crystal_density_method 'not measured'
_exptl_crystal_description prism
_exptl_crystal_F_000 1222
_exptl_crystal_size_max 0.20
_exptl_crystal_size_mid 0.18
_exptl_crystal_size_min 0.17
_refine_diff_density_max 0.846
_refine_diff_density_min -0.826
_refine_diff_density_rms 0.130
_refine_ls_extinction_method none
_refine_ls_goodness_of_fit_ref 0.968
_refine_ls_hydrogen_treatment constr
_refine_ls_matrix_type full
_refine_ls_number_parameters 353
_refine_ls_number_reflns 6911
_refine_ls_number_restraints 10
_refine_ls_restrained_S_all 0.968
_refine_ls_R_factor_all 0.0379
_refine_ls_R_factor_gt 0.0285
_refine_ls_shift/su_max 0.001
_refine_ls_shift/su_mean 0.000
_refine_ls_structure_factor_coef Fsqd
_refine_ls_weighting_details 'calc w=1/[\s^2^(Fo^2^)+(0.0233P)^2^+0.0000P] where P=(Fo^2^+2Fc^2^)/3'
_refine_ls_weighting_scheme calc
_refine_ls_wR_factor_gt 0.0542
_refine_ls_wR_factor_ref 0.0568
_reflns_number_gt 5535
_reflns_number_total 6911
_reflns_threshold_expression >2sigma(I)
_cod_data_source_file JSSC-2013-204-70.cif
_cod_data_source_block complex_4
_cod_database_code 1562587

loop_
_symmetry_equiv_pos_as_xyz
'x, y, z'
'-x, -y, -z'

loop_
_atom_site_label
_atom_site_type_symbol
_atom_site_fract_x
_atom_site_fract_y
_atom_site_fract_z
_atom_site_U_iso_or_equiv
_atom_site_adp_type
_atom_site_occupancy
_atom_site_symmetry_multiplicity
_atom_site_calc_flag
_atom_site_refinement_flags
_atom_site_disorder_assembly
_atom_site_disorder_group
Sn1 Sn 0.52566(3) 0.06698(3) 0.413797(16) 0.01985(9) Uani 1 1 d . . .
Sn2 Sn 0.00981(4) 0.59659(3) 0.080263(17) 0.02497(9) Uani 1 1 d . . .
Nd1 Nd 0.79657(3) 0.08362(3) 0.201370(13) 0.01738(7) Uani 1 1 d . . .
Se1 Se 0.62298(6) -0.06395(5) 0.31936(3) 0.02679(13) Uani 1 1 d . . .
Se2 Se 0.47958(5) 0.28400(5) 0.37751(3) 0.02730(13) Uani 1 1 d . . .
Se3 Se 0.32345(5) -0.06561(6) 0.46627(3) 0.02833(13) Uani 1 1 d . . .
Se4 Se 0.14679(5) 0.80243(5) 0.08416(3) 0.02533(13) Uani 1 1 d . . .
Se5 Se -0.10885(7) 0.54681(6) 0.19486(3) 0.04512(17) Uani 1 1 d . . .
Se6 Se 0.15622(6) 0.42136(5) 0.03585(3) 0.03365(14) Uani 1 1 d . . .
N1 N 0.8804(4) 0.0059(4) 0.0742(2) 0.0246(10) Uani 1 1 d . . .
H1A H 0.9028 0.0754 0.0463 0.030 Uiso 1 1 calc R . .
H1B H 0.9580 -0.0340 0.0833 0.030 Uiso 1 1 calc R . .
N2 N 0.6298(4) -0.0911(4) 0.13409(19) 0.0220(10) Uani 1 1 d . . .
H2 H 0.5965 -0.1462 0.1695 0.026 Uiso 1 1 calc R . .
N3 N 0.5400(4) 0.1514(4) 0.1880(2) 0.0246(10) Uani 1 1 d . . .
H3 H 0.5130 0.1621 0.2355 0.029 Uiso 1 1 calc R . .
N4 N 0.7556(4) 0.2636(4) 0.1033(2) 0.0295(11) Uani 1 1 d . . .
H4A H 0.8005 0.3368 0.1207 0.035 Uiso 1 1 calc R . .
H4B H 0.7953 0.2429 0.0609 0.035 Uiso 1 1 calc R . .
N5 N 0.9823(5) 0.0974(4) 0.3193(2) 0.0345(12) Uani 1 1 d . . .
N6 N 0.9190(5) -0.1236(4) 0.2282(2) 0.0329(11) Uani 1 1 d . . .
H6A H 0.8534 -0.1872 0.2356 0.035 Uiso 1 1 calc R . .
H6B H 0.9614 -0.1435 0.1865 0.035 Uiso 1 1 calc R . .
N7 N 0.7851(4) 0.2785(4) 0.2871(2) 0.0286(10) Uani 1 1 d . . .
H7A H 0.7950 0.3490 0.2584 0.034 Uiso 1 1 calc R . .
H7B H 0.6995 0.2752 0.3044 0.034 Uiso 1 1 calc R . .
N8A N 1.0178(7) 0.2245(7) 0.1776(4) 0.0425(14) Uani 0.72 1 d PD . .
N8B N 1.0519(19) 0.1673(19) 0.1692(11) 0.0425(14) Uani 0.28 1 d PD . .
N9 N 0.4600(5) 0.6552(5) 0.1642(2) 0.0361(14) Uani 1 1 d D . .
H9A H 0.3739 0.6646 0.1451 0.050 Uiso 1 1 d RD . .
H9B H 0.4936 0.5969 0.1343 0.050 Uiso 1 1 d RD . .
N10 N 0.3235(4) 0.5712(5) 0.3496(2) 0.0339(12) Uani 1 1 d . . .
H10 H 0.3853 0.5230 0.3667 0.041 Uiso 1 1 calc R . .
N11 N 0.1956(4) 0.4038(4) 0.4677(2) 0.0313(11) Uani 1 1 d . . .
H11A H 0.1201 0.3734 0.4404 0.038 Uiso 1 1 calc R . .
H11B H 0.2698 0.3771 0.4457 0.038 Uiso 1 1 calc R . .
N12 N 0.4383(4) 0.3245(4) 0.5735(2) 0.0285(11) Uani 1 1 d D . .
H12A H 0.4241 0.2436 0.5876 0.034 Uiso 1 1 d RD . .
H12B H 0.4517 0.3221 0.5242 0.034 Uiso 1 1 d RD . .
C1 C 0.7840(5) -0.0797(5) 0.0302(3) 0.0296(13) Uani 1 1 d . . .
H1C H 0.8346 -0.1319 -0.0020 0.036 Uiso 1 1 calc R . .
H1D H 0.7252 -0.0296 -0.0013 0.036 Uiso 1 1 calc R . .
C2 C 0.6962(5) -0.1653(5) 0.0793(2) 0.0274(12) Uani 1 1 d . . .
H2A H 0.6265 -0.2146 0.0487 0.033 Uiso 1 1 calc R . .
H2B H 0.7531 -0.2249 0.1051 0.033 Uiso 1 1 calc R . .
C3 C 0.5142(5) -0.0306(5) 0.0998(3) 0.0281(13) Uani 1 1 d . . .
H3A H 0.4472 -0.0959 0.0789 0.034 Uiso 1 1 calc R . .
H3B H 0.5460 0.0239 0.0592 0.034 Uiso 1 1 calc R . .
C4 C 0.4469(5) 0.0481(5) 0.1555(3) 0.0298(13) Uani 1 1 d . . .
H4C H 0.3681 0.0845 0.1312 0.036 Uiso 1 1 calc R . .
H4D H 0.4133 -0.0072 0.1953 0.036 Uiso 1 1 calc R . .
C5 C 0.5292(6) 0.2759(6) 0.1511(3) 0.0382(15) Uani 1 1 d . . .
H5A H 0.5591 0.3438 0.1865 0.046 Uiso 1 1 calc R . .
H5B H 0.4335 0.2852 0.1364 0.046 Uiso 1 1 calc R . .
C6 C 0.6138(6) 0.2899(6) 0.0838(3) 0.0400(15) Uani 1 1 d . . .
H6C H 0.5757 0.2308 0.0451 0.048 Uiso 1 1 calc R . .
H6D H 0.6117 0.3763 0.0645 0.048 Uiso 1 1 calc R . .
C7 C 0.9940(7) -0.0322(7) 0.3489(3) 0.0404(19) Uani 1 1 d . . .
H7C H 1.0680 -0.0296 0.3871 0.047 Uiso 1 1 calc R . .
H7D H 0.9090 -0.0607 0.3723 0.047 Uiso 1 1 calc R . .
C8 C 1.0210(7) -0.1242(6) 0.2912(3) 0.0356(17) Uani 1 1 d . . .
H8A H 1.0187 -0.2093 0.3127 0.047 Uiso 1 1 calc R . .
H8B H 1.1125 -0.1036 0.2732 0.047 Uiso 1 1 calc R . .
C9 C 0.9275(6) 0.1738(6) 0.3781(3) 0.0404(17) Uani 1 1 d . . .
H9C H 0.9982 0.1901 0.4176 0.045 Uiso 1 1 calc R . .
H9D H 0.8502 0.1248 0.3994 0.045 Uiso 1 1 calc R . .
C10 C 0.8820(6) 0.2972(6) 0.3511(3) 0.0382(16) Uani 1 1 d . . .
H10C H 0.8385 0.3394 0.3911 0.043 Uiso 1 1 calc R . .
H10D H 0.9614 0.3522 0.3370 0.043 Uiso 1 1 calc R . .
C11 C 1.1193(6) 0.1567(7) 0.3015(3) 0.0423(18) Uani 1 1 d D . .
C12A C 1.1354(8) 0.1670(9) 0.2179(5) 0.0425(14) Uani 0.72 1 d PD . .
C12B C 1.125(2) 0.234(2) 0.2320(9) 0.0425(14) Uani 0.28 1 d PD . .
C13 C 0.4315(7) 0.5796(6) 0.2310(3) 0.0355(18) Uani 1 1 d . . .
H13A H 0.5166 0.5728 0.2604 0.039 Uiso 1 1 calc R . .
H13B H 0.3953 0.4938 0.2164 0.039 Uiso 1 1 calc R . .
C14 C 0.3304(6) 0.6393(6) 0.2772(3) 0.0352(14) Uani 1 1 d . . .
H14A H 0.3589 0.7292 0.2856 0.042 Uiso 1 1 calc R . .
H14B H 0.2403 0.6330 0.2515 0.042 Uiso 1 1 calc R . .
C15 C 0.2011(5) 0.5951(5) 0.3881(3) 0.0314(13) Uani 1 1 d . . .
H15A H 0.1209 0.5564 0.3601 0.038 Uiso 1 1 calc R . .
H15B H 0.1929 0.6868 0.3903 0.038 Uiso 1 1 calc R . .
C16 C 0.2035(6) 0.5423(5) 0.4663(3) 0.0314(13) Uani 1 1 d . . .
H16A H 0.2877 0.5755 0.4929 0.038 Uiso 1 1 calc R . .
H16B H 0.1265 0.5717 0.4923 0.038 Uiso 1 1 calc R . .
C17 C 0.1898(5) 0.3501(6) 0.5418(3) 0.0335(14) Uani 1 1 d . . .
H17A H 0.1788 0.2575 0.5370 0.040 Uiso 1 1 calc R . .
H17B H 0.1080 0.3769 0.5644 0.040 Uiso 1 1 calc R . .
C18 C 0.3121(5) 0.3849(5) 0.5946(3) 0.0316(13) Uani 1 1 d . . .
H18A H 0.3310 0.4773 0.5952 0.038 Uiso 1 1 calc R . .
H18B H 0.2893 0.3583 0.6448 0.038 Uiso 1 1 calc R . .

loop_
_atom_site_aniso_label
_atom_site_aniso_U_11
_atom_site_aniso_U_22
_atom_site_aniso_U_33
_atom_site_aniso_U_23
_atom_site_aniso_U_13
_atom_site_aniso_U_12
Sn1 0.0231(2) 0.0199(2) 0.01671(16) 0.00199(13) 0.00206(13) 0.00201(16)
Sn2 0.0323(2) 0.0180(2) 0.02476(18) 0.00051(14) 0.00526(15) 0.00058(17)
Nd1 0.02091(15) 0.01795(16) 0.01908(13) 0.00073(10) 0.00174(10) -0.00038(12)
Se1 0.0388(3) 0.0218(3) 0.0204(2) 0.0010(2) 0.0099(2) 0.0013(3)
Se2 0.0312(3) 0.0221(3) 0.0295(3) 0.0045(2) 0.0046(2) 0.0062(3)
Se3 0.0231(3) 0.0388(4) 0.0215(3) 0.0055(2) -0.0024(2) -0.0061(3)
Se4 0.0283(3) 0.0207(3) 0.0270(3) 0.0017(2) 0.0051(2) -0.0004(2)
Se5 0.0744(5) 0.0247(4) 0.0361(3) 0.0002(2) 0.0243(3) -0.0099(3)
Se6 0.0364(4) 0.0282(3) 0.0371(3) -0.0059(2) -0.0041(2) 0.0103(3)
N1 0.029(3) 0.023(3) 0.023(2) 0.0043(17) 0.0039(18) 0.006(2)
N2 0.028(3) 0.020(2) 0.019(2) 0.0020(17) 0.0063(17) 0.005(2)
N3 0.028(3) 0.027(3) 0.020(2) 0.0000(17) 0.0032(17) 0.009(2)
N4 0.045(3) 0.020(3) 0.025(2) 0.0037(18) 0.013(2) 0.001(2)
N5 0.038(3) 0.031(3) 0.033(2) 0.001(2) -0.013(2) 0.002(2)
N6 0.045(3) 0.029(3) 0.025(2) 0.0025(19) 0.003(2) 0.011(2)
N7 0.037(3) 0.022(3) 0.026(2) -0.0036(18) 0.0094(19) -0.009(2)
N8A 0.021(3) 0.043(4) 0.063(3) -0.001(3) 0.010(2) -0.003(3)
N8B 0.021(3) 0.043(4) 0.063(3) -0.001(3) 0.010(2) -0.003(3)
N9 0.033(4) 0.042(4) 0.037(3) 0.006(2) 0.011(3) 0.007(3)
N10 0.030(3) 0.048(3) 0.026(2) 0.008(2) -0.0047(19) 0.015(2)
N11 0.024(3) 0.040(3) 0.030(2) 0.001(2) -0.0032(19) 0.007(2)
N12 0.034(3) 0.026(3) 0.027(2) 0.0068(18) 0.0030(19) 0.005(2)
C1 0.039(3) 0.032(3) 0.020(3) 0.000(2) 0.009(2) 0.009(3)
C2 0.035(3) 0.027(3) 0.020(2) 0.001(2) 0.000(2) 0.003(3)
C3 0.023(3) 0.033(4) 0.026(3) -0.003(2) -0.007(2) -0.002(3)
C4 0.020(3) 0.038(4) 0.031(3) 0.000(2) 0.000(2) 0.006(3)
C5 0.043(4) 0.036(4) 0.038(3) 0.003(3) -0.001(3) 0.018(3)
C6 0.052(4) 0.038(4) 0.032(3) 0.012(3) 0.001(3) 0.012(3)
C7 0.042(4) 0.036(5) 0.037(4) 0.008(3) -0.022(3) 0.008(4)
C8 0.035(4) 0.038(4) 0.041(3) 0.009(3) -0.010(3) 0.015(4)
C9 0.046(4) 0.035(5) 0.032(3) -0.002(3) -0.009(3) -0.015(4)
C10 0.043(4) 0.035(5) 0.034(3) -0.013(3) 0.002(3) -0.004(3)
C11 0.039(4) 0.043(6) 0.043(4) -0.010(3) 0.003(3) -0.008(4)
C12A 0.021(3) 0.043(4) 0.063(3) -0.001(3) 0.010(2) -0.003(3)
C12B 0.021(3) 0.043(4) 0.063(3) -0.001(3) 0.010(2) -0.003(3)
C13 0.032(5) 0.045(4) 0.034(3) 0.004(3) 0.010(3) 0.015(4)
C14 0.041(4) 0.035(4) 0.029(3) 0.004(2) -0.001(2) -0.001(3)
C15 0.031(3) 0.029(3) 0.034(3) 0.001(2) -0.001(2) 0.003(3)
C16 0.030(3) 0.034(4) 0.030(3) -0.001(2) 0.000(2) 0.004(3)
C17 0.024(3) 0.036(4) 0.040(3) 0.010(3) 0.006(2) 0.000(3)
C18 0.036(3) 0.027(3) 0.032(3) 0.009(2) 0.006(2) 0.001(3)

loop_
_atom_type_symbol
_atom_type_description
_atom_type_scat_dispersion_real
_atom_type_scat_dispersion_imag
_atom_type_scat_source
C C 0.0033 0.0016 'International Tables Vol C Tables 4.2.6.8 and 6.1.1.4'
H H 0.0000 0.0000 'International Tables Vol C Tables 4.2.6.8 and 6.1.1.4'
N N 0.0061 0.0033 'International Tables Vol C Tables 4.2.6.8 and 6.1.1.4'
Nd Nd -0.1943 3.0179 'International Tables Vol C Tables 4.2.6.8 and 6.1.1.4'
Se Se -0.0929 2.2259 'International Tables Vol C Tables 4.2.6.8 and 6.1.1.4'
Sn Sn -0.6537 1.4246 'International Tables Vol C Tables 4.2.6.8 and 6.1.1.4'

loop_
_geom_angle_atom_site_label_1
_geom_angle_atom_site_label_2
_geom_angle_atom_site_label_3
_geom_angle
_geom_angle_site_symmetry_1
_geom_angle_site_symmetry_3
Se2 Sn1 Se1 116.60(2) . .
Se2 Sn1 Se3 115.11(2) . .
Se1 Sn1 Se3 107.35(2) . .
Se2 Sn1 Se3 111.47(2) . 2_656
Se1 Sn1 Se3 109.04(2) . 2_656
Se3 Sn1 Se3 95.08(2) . 2_656
Se5 Sn2 Se4 113.73(2) . .
Se5 Sn2 Se6 114.64(2) . .
Se4 Sn2 Se6 109.75(2) . .
Se5 Sn2 Se6 111.90(3) . 2_565
Se4 Sn2 Se6 111.28(2) . 2_565
Se6 Sn2 Se6 93.95(2) . 2_565
N7 Nd1 N8A 75.62(19) . .
N7 Nd1 N6 128.23(13) . .
N8A Nd1 N6 95.41(18) . .
N7 Nd1 N1 144.62(13) . .
N8A Nd1 N1 74.31(19) . .
N6 Nd1 N1 73.09(12) . .
N7 Nd1 N2 139.00(12) . .
N8A Nd1 N2 139.78(18) . .
N6 Nd1 N2 77.66(13) . .
N1 Nd1 N2 65.72(12) . .
N7 Nd1 N4 78.86(13) . .
N8A Nd1 N4 67.66(18) . .
N6 Nd1 N4 144.94(12) . .
N1 Nd1 N4 72.79(12) . .
N2 Nd1 N4 95.46(13) . .
N7 Nd1 N3 73.47(13) . .
N8A Nd1 N3 126.97(18) . .
N6 Nd1 N3 137.45(14) . .
N1 Nd1 N3 111.41(12) . .
N2 Nd1 N3 67.60(12) . .
N4 Nd1 N3 64.83(12) . .
N7 Nd1 N8B 89.5(4) . .
N8A Nd1 N8B 15.8(4) . .
N6 Nd1 N8B 80.7(4) . .
N1 Nd1 N8B 64.3(4) . .
N2 Nd1 N8B 129.3(4) . .
N4 Nd1 N8B 77.5(4) . .
N3 Nd1 N8B 140.7(4) . .
N7 Nd1 N5 65.18(13) . .
N8A Nd1 N5 66.20(19) . .
N6 Nd1 N5 64.69(14) . .
N1 Nd1 N5 117.19(13) . .
N2 Nd1 N5 137.47(13) . .
N4 Nd1 N5 126.69(14) . .
N3 Nd1 N5 131.25(12) . .
N8B Nd1 N5 64.8(4) . .
N7 Nd1 Se1 85.27(9) . .
N8A Nd1 Se1 146.03(16) . .
N6 Nd1 Se1 74.60(10) . .
N1 Nd1 Se1 129.99(9) . .
N2 Nd1 Se1 70.82(8) . .
N4 Nd1 Se1 136.01(9) . .
N3 Nd1 Se1 71.38(8) . .
N8B Nd1 Se1 143.6(4) . .
N5 Nd1 Se1 80.38(10) . .
Sn1 Se1 Nd1 116.10(2) . .
Sn1 Se3 Sn1 84.92(2) . 2_656
Sn2 Se6 Sn2 86.05(2) . 2_565
C1 N1 Nd1 116.4(3) . .
C1 N1 H1A 108.2 . .
Nd1 N1 H1A 108.2 . .
C1 N1 H1B 108.2 . .
Nd1 N1 H1B 108.2 . .
H1A N1 H1B 107.3 . .
C3 N2 C2 110.9(4) . .
C3 N2 Nd1 108.9(3) . .
C2 N2 Nd1 113.4(3) . .
C3 N2 H2 107.8 . .
C2 N2 H2 107.8 . .
Nd1 N2 H2 107.8 . .
C4 N3 C5 114.1(4) . .
C4 N3 Nd1 111.2(3) . .
C5 N3 Nd1 113.2(3) . .
C4 N3 H3 105.8 . .
C5 N3 H3 105.8 . .
Nd1 N3 H3 105.8 . .
C6 N4 Nd1 117.9(3) . .
C6 N4 H4A 107.8 . .
Nd1 N4 H4A 107.8 . .
C6 N4 H4B 107.8 . .
Nd1 N4 H4B 107.8 . .
H4A N4 H4B 107.2 . .
C9 N5 C7 107.5(4) . .
C9 N5 C11 108.2(5) . .
C7 N5 C11 110.3(5) . .
C9 N5 Nd1 108.0(3) . .
C7 N5 Nd1 108.6(3) . .
C11 N5 Nd1 114.0(3) . .
C8 N6 Nd1 118.7(3) . .
C8 N6 H6A 107.6 . .
Nd1 N6 H6A 107.6 . .
C8 N6 H6B 107.6 . .
Nd1 N6 H6B 107.6 . .
H6A N6 H6B 107.1 . .
C10 N7 Nd1 119.6(3) . .
C10 N7 H7A 107.4 . .
Nd1 N7 H7A 107.4 . .
C10 N7 H7B 107.4 . .
Nd1 N7 H7B 107.4 . .
H7A N7 H7B 107.0 . .
C12A N8A Nd1 108.2(5) . .
C12B N8B Nd1 112.0(13) . .
C13 N9 H9A 101.6 . .
C13 N9 H9B 101.6 . .
H9A N9 H9B 104.9 . .
C15 N10 C14 112.0(4) . .
C15 N10 H10 124.0 . .
C14 N10 H10 124.0 . .
C17 N11 C16 114.1(4) . .
C17 N11 H11A 108.7 . .
C16 N11 H11A 108.7 . .
C17 N11 H11B 108.7 . .
C16 N11 H11B 108.7 . .
H11A N11 H11B 107.6 . .
C18 N12 H12A 104.5 . .
C18 N12 H12B 115.1 . .
H12A N12 H12B 105.9 . .
N1 C1 C2 111.4(4) . .
N1 C1 H1C 109.3 . .
C2 C1 H1C 109.3 . .
N1 C1 H1D 109.3 . .
C2 C1 H1D 109.3 . .
H1C C1 H1D 108.0 . .
N2 C2 C1 111.1(4) . .
N2 C2 H2A 109.4 . .
C1 C2 H2A 109.4 . .
N2 C2 H2B 109.4 . .
C1 C2 H2B 109.4 . .
H2A C2 H2B 108.0 . .
N2 C3 C4 111.2(4) . .
N2 C3 H3A 109.4 . .
C4 C3 H3A 109.4 . .
N2 C3 H3B 109.4 . .
C4 C3 H3B 109.4 . .
H3A C3 H3B 108.0 . .
N3 C4 C3 112.8(4) . .
N3 C4 H4C 109.0 . .
C3 C4 H4C 109.0 . .
N3 C4 H4D 109.0 . .
C3 C4 H4D 109.0 . .
H4C C4 H4D 107.8 . .
N3 C5 C6 112.4(4) . .
N3 C5 H5A 109.1 . .
C6 C5 H5A 109.1 . .
N3 C5 H5B 109.1 . .
C6 C5 H5B 109.1 . .
H5A C5 H5B 107.8 . .
N4 C6 C5 109.9(4) . .
N4 C6 H6C 109.7 . .
C5 C6 H6C 109.7 . .
N4 C6 H6D 109.7 . .
C5 C6 H6D 109.7 . .
H6C C6 H6D 108.2 . .
C8 C7 N5 112.7(5) . .
C8 C7 H7C 109.0 . .
N5 C7 H7C 109.0 . .
C8 C7 H7D 109.0 . .
N5 C7 H7D 109.0 . .
H7C C7 H7D 107.8 . .
C7 C8 N6 111.5(5) . .
C7 C8 H8A 109.3 . .
N6 C8 H8A 109.3 . .
C7 C8 H8B 109.3 . .
N6 C8 H8B 109.3 . .
H8A C8 H8B 108.0 . .
N5 C9 C10 113.3(4) . .
N5 C9 H9C 108.9 . .
C10 C9 H9C 108.9 . .
N5 C9 H9D 108.9 . .
C10 C9 H9D 108.9 . .
H9C C9 H9D 107.7 . .
N7 C10 C9 110.9(5) . .
N7 C10 H10C 109.4 . .
C9 C10 H10C 109.4 . .
N7 C10 H10D 109.4 . .
C9 C10 H10D 109.4 . .
H10C C10 H10D 108.0 . .
N5 C11 C12B 116.0(9) . .
N5 C11 C12A 111.6(5) . .
C12B C11 C12A 29.2(8) . .
N8A C12A C11 113.3(6) . .
N8B C12B C11 112.2(16) . .
N9 C13 C14 111.1(5) . .
N9 C13 H13A 109.4 . .
C14 C13 H13A 109.4 . .
N9 C13 H13B 109.4 . .
C14 C13 H13B 109.4 . .
H13A C13 H13B 108.0 . .
N10 C14 C13 108.5(4) . .
N10 C14 H14A 110.0 . .
C13 C14 H14A 110.0 . .
N10 C14 H14B 110.0 . .
C13 C14 H14B 110.0 . .
H14A C14 H14B 108.4 . .
N10 C15 C16 112.2(4) . .
N10 C15 H15A 109.2 . .
C16 C15 H15A 109.2 . .
N10 C15 H15B 109.2 . .
C16 C15 H15B 109.2 . .
H15A C15 H15B 107.9 . .
N11 C16 C15 112.8(4) . .
N11 C16 H16A 109.0 . .
C15 C16 H16A 109.0 . .
N11 C16 H16B 109.0 . .
C15 C16 H16B 109.0 . .
H16A C16 H16B 107.8 . .
N11 C17 C18 116.4(4) . .
N11 C17 H17A 108.2 . .
C18 C17 H17A 108.2 . .
N11 C17 H17B 108.2 . .
C18 C17 H17B 108.2 . .
H17A C17 H17B 107.3 . .
N12 C18 C17 112.8(4) . .
N12 C18 H18A 109.0 . .
C17 C18 H18A 109.0 . .
N12 C18 H18B 109.0 . .
C17 C18 H18B 109.0 . .
H18A C18 H18B 107.8 . .

loop_
_geom_bond_atom_site_label_1
_geom_bond_atom_site_label_2
_geom_bond_distance
_geom_bond_site_symmetry_2
Sn1 Se2 2.4591(6) .
Sn1 Se1 2.4696(6) .
Sn1 Se3 2.5610(7) .
Sn1 Se3 2.5741(6) 2_656
Sn2 Se5 2.4603(6) .
Sn2 Se4 2.4684(7) .
Sn2 Se6 2.5837(6) .
Sn2 Se6 2.6001(7) 2_565
Nd1 N7 2.590(4) .
Nd1 N8A 2.592(7) .
Nd1 N6 2.619(4) .
Nd1 N1 2.630(4) .
Nd1 N2 2.633(4) .
Nd1 N4 2.645(4) .
Nd1 N3 2.680(4) .
Nd1 N8B 2.686(19) .
Nd1 N5 2.743(4) .
Nd1 Se1 3.1331(6) .
Se3 Sn1 2.5741(6) 2_656
Se6 Sn2 2.6001(7) 2_565
N1 C1 1.466(6) .
N1 H1A 0.9100 .
N1 H1B 0.9100 .
N2 C3 1.463(6) .
N2 C2 1.470(6) .
N2 H2 0.9200 .
N3 C4 1.474(7) .
N3 C5 1.485(6) .
N3 H3 0.9200 .
N4 C6 1.472(7) .
N4 H4A 0.9100 .
N4 H4B 0.9100 .
N5 C9 1.481(7) .
N5 C7 1.482(8) .
N5 C11 1.491(8) .
N6 C8 1.486(7) .
N6 H6A 0.9100 .
N6 H6B 0.9100 .
N7 C10 1.471(7) .
N7 H7A 0.9100 .
N7 H7B 0.9100 .
N8A C12A 1.508(9) .
N8B C12B 1.464(18) .
N9 C13 1.473(7) .
N9 H9A 0.9133 .
N9 H9B 0.9100 .
N10 C15 1.456(6) .
N10 C14 1.496(6) .
N10 H10 0.8700 .
N11 C17 1.458(6) .
N11 C16 1.461(7) .
N11 H11A 0.9100 .
N11 H11B 0.9100 .
N12 C18 1.505(6) .
N12 H12A 0.8943 .
N12 H12B 0.9070 .
C1 C2 1.517(7) .
C1 H1C 0.9800 .
C1 H1D 0.9800 .
C2 H2A 0.9800 .
C2 H2B 0.9800 .
C3 C4 1.513(7) .
C3 H3A 0.9800 .
C3 H3B 0.9800 .
C4 H4C 0.9800 .
C4 H4D 0.9800 .
C5 C6 1.506(7) .
C5 H5A 0.9800 .
C5 H5B 0.9800 .
C6 H6C 0.9800 .
C6 H6D 0.9800 .
C7 C8 1.472(8) .
C7 H7C 0.9800 .
C7 H7D 0.9800 .
C8 H8A 0.9800 .
C8 H8B 0.9800 .
C9 C10 1.489(8) .
C9 H9C 0.9800 .
C9 H9D 0.9800 .
C10 H10C 0.9800 .
C10 H10D 0.9800 .
C11 C12B 1.499(16) .
C11 C12A 1.531(9) .
C13 C14 1.503(7) .
C13 H13A 0.9800 .
C13 H13B 0.9800 .
C14 H14A 0.9800 .
C14 H14B 0.9800 .
C15 C16 1.520(6) .
C15 H15A 0.9800 .
C15 H15B 0.9800 .
C16 H16A 0.9800 .
C16 H16B 0.9800 .
C17 C18 1.524(7) .
C17 H17A 0.9800 .
C17 H17B 0.9800 .
C18 H18A 0.9800 .
C18 H18B 0.9800 .

loop_
_geom_hbond_atom_site_label_D
_geom_hbond_atom_site_label_H
_geom_hbond_atom_site_label_A
_geom_hbond_distance_DH
_geom_hbond_distance_HA
_geom_hbond_distance_DA
_geom_hbond_angle_DHA
_geom_hbond_site_symmetry_A
N1 H1A Se4 0.91 2.73 3.523(4) 145.6 2_665
N1 H1B Se4 0.91 2.64 3.519(4) 163.8 1_645
N2 H2 N9 0.92 2.40 3.110(7) 133.6 1_545
N3 H3 Se2 0.92 2.92 3.790(4) 159.4 .
N4 H4A Se5 0.91 2.67 3.558(5) 167.2 1_655
N4 H4B Se4 0.91 2.76 3.645(4) 165.2 2_665
N6 H6A Se5 0.91 2.96 3.525(5) 121.5 1_645
N6 H6B Se4 0.91 2.75 3.633(4) 165.6 1_645
N7 H7A Se5 0.91 2.53 3.409(4) 163.5 1_655
N7 H7B Se2 0.91 2.59 3.490(4) 168.8 .
N9 H9A Se4 0.91 2.94 3.793(5) 156.4 .
N10 H10 Se2 0.87 2.76 3.537(4) 148.7 .
N11 H11B Se2 0.91 2.70 3.610(4) 176.2 .
N12 H12A Se1 0.89 2.57 3.400(4) 155.1 2_656
N12 H12B Se2 0.91 2.71 3.614(4) 172.8 .

loop_
_geom_torsion_atom_site_label_1
_geom_torsion_atom_site_label_2
_geom_torsion_atom_site_label_3
_geom_torsion_atom_site_label_4
_geom_torsion
_geom_torsion_site_symmetry_1
_geom_torsion_site_symmetry_2
_geom_torsion_site_symmetry_3
_geom_torsion_site_symmetry_4
Se2 Sn1 Se1 Nd1 27.52(3) . . . .
Se3 Sn1 Se1 Nd1 158.34(2) . . . .
Se3 Sn1 Se1 Nd1 -99.77(2) 2_656 . . .
N7 Nd1 Se1 Sn1 11.35(10) . . . .
N8A Nd1 Se1 Sn1 66.7(3) . . . .
N6 Nd1 Se1 Sn1 143.17(11) . . . .
N1 Nd1 Se1 Sn1 -165.49(11) . . . .
N2 Nd1 Se1 Sn1 -134.81(9) . . . .
N4 Nd1 Se1 Sn1 -57.25(14) . . . .
N3 Nd1 Se1 Sn1 -62.78(10) . . . .
N8B Nd1 Se1 Sn1 94.0(7) . . . .
N5 Nd1 Se1 Sn1 76.94(10) . . . .
Se2 Sn1 Se3 Sn1 -116.59(2) . . . 2_656
Se1 Sn1 Se3 Sn1 111.77(2) . . . 2_656
Se3 Sn1 Se3 Sn1 0.0 2_656 . . 2_656
Se5 Sn2 Se6 Sn2 116.29(3) . . . 2_565
Se4 Sn2 Se6 Sn2 -114.28(2) . . . 2_565
Se6 Sn2 Se6 Sn2 0.0 2_565 . . 2_565
N7 Nd1 N1 C1 -135.5(3) . . . .
N8A Nd1 N1 C1 -168.2(4) . . . .
N6 Nd1 N1 C1 91.0(3) . . . .
N2 Nd1 N1 C1 7.2(3) . . . .
N4 Nd1 N1 C1 -97.2(3) . . . .
N3 Nd1 N1 C1 -44.1(3) . . . .
N8B Nd1 N1 C1 178.7(6) . . . .
N5 Nd1 N1 C1 139.8(3) . . . .
Se1 Nd1 N1 C1 39.1(3) . . . .
N7 Nd1 N2 C3 44.4(3) . . . .
N8A Nd1 N2 C3 -96.3(4) . . . .
N6 Nd1 N2 C3 180.0(3) . . . .
N1 Nd1 N2 C3 -103.2(3) . . . .
N4 Nd1 N2 C3 -34.9(3) . . . .
N3 Nd1 N2 C3 25.0(3) . . . .
N8B Nd1 N2 C3 -113.1(6) . . . .
N5 Nd1 N2 C3 152.3(3) . . . .
Se1 Nd1 N2 C3 102.2(3) . . . .
N7 Nd1 N2 C2 168.4(3) . . . .
N8A Nd1 N2 C2 27.7(4) . . . .
N6 Nd1 N2 C2 -56.1(3) . . . .
N1 Nd1 N2 C2 20.8(3) . . . .
N4 Nd1 N2 C2 89.1(3) . . . .
N3 Nd1 N2 C2 149.0(3) . . . .
N8B Nd1 N2 C2 10.9(6) . . . .
N5 Nd1 N2 C2 -83.7(3) . . . .
Se1 Nd1 N2 C2 -133.8(3) . . . .
N7 Nd1 N3 C4 -162.4(3) . . . .
N8A Nd1 N3 C4 140.8(3) . . . .
N6 Nd1 N3 C4 -33.2(4) . . . .
N1 Nd1 N3 C4 54.8(3) . . . .
N2 Nd1 N3 C4 4.5(3) . . . .
N4 Nd1 N3 C4 112.4(3) . . . .
N8B Nd1 N3 C4 129.8(7) . . . .
N5 Nd1 N3 C4 -129.8(3) . . . .
Se1 Nd1 N3 C4 -71.9(3) . . . .
N7 Nd1 N3 C5 67.5(3) . . . .
N8A Nd1 N3 C5 10.7(4) . . . .
N6 Nd1 N3 C5 -163.3(3) . . . .
N1 Nd1 N3 C5 -75.3(3) . . . .
N2 Nd1 N3 C5 -125.6(4) . . . .
N4 Nd1 N3 C5 -17.7(3) . . . .
N8B Nd1 N3 C5 -0.2(8) . . . .
N5 Nd1 N3 C5 100.1(3) . . . .
Se1 Nd1 N3 C5 158.1(3) . . . .
N7 Nd1 N4 C6 -87.1(4) . . . .
N8A Nd1 N4 C6 -166.0(4) . . . .
N6 Nd1 N4 C6 128.1(4) . . . .
N1 Nd1 N4 C6 114.3(4) . . . .
N2 Nd1 N4 C6 51.8(4) . . . .
N3 Nd1 N4 C6 -10.3(4) . . . .
N8B Nd1 N4 C6 -179.1(5) . . . .
N5 Nd1 N4 C6 -134.3(4) . . . .
Se1 Nd1 N4 C6 -16.1(4) . . . .
N7 Nd1 N5 C9 24.5(3) . . . .
N8A Nd1 N5 C9 109.1(4) . . . .
N6 Nd1 N5 C9 -142.1(4) . . . .
N1 Nd1 N5 C9 165.1(3) . . . .
N2 Nd1 N5 C9 -112.0(4) . . . .
N4 Nd1 N5 C9 76.9(4) . . . .
N3 Nd1 N5 C9 -10.1(4) . . . .
N8B Nd1 N5 C9 126.4(6) . . . .
Se1 Nd1 N5 C9 -64.7(3) . . . .
N7 Nd1 N5 C7 140.8(4) . . . .
N8A Nd1 N5 C7 -134.7(4) . . . .
N6 Nd1 N5 C7 -25.9(4) . . . .
N1 Nd1 N5 C7 -78.7(4) . . . .
N2 Nd1 N5 C7 4.2(4) . . . .
N4 Nd1 N5 C7 -166.8(3) . . . .
N3 Nd1 N5 C7 106.1(4) . . . .
N8B Nd1 N5 C7 -117.3(6) . . . .
Se1 Nd1 N5 C7 51.6(4) . . . .
N7 Nd1 N5 C11 -95.8(4) . . . .
N8A Nd1 N5 C11 -11.2(4) . . . .
N6 Nd1 N5 C11 97.6(4) . . . .
N1 Nd1 N5 C11 44.8(4) . . . .
N2 Nd1 N5 C11 127.7(4) . . . .
N4 Nd1 N5 C11 -43.4(4) . . . .
N3 Nd1 N5 C11 -130.4(4) . . . .
N8B Nd1 N5 C11 6.1(6) . . . .
Se1 Nd1 N5 C11 175.0(4) . . . .
N7 Nd1 N6 C8 -15.4(4) . . . .
N8A Nd1 N6 C8 60.6(4) . . . .
N1 Nd1 N6 C8 132.3(4) . . . .
N2 Nd1 N6 C8 -159.6(4) . . . .
N4 Nd1 N6 C8 118.6(4) . . . .
N3 Nd1 N6 C8 -124.2(4) . . . .
N8B Nd1 N6 C8 66.6(6) . . . .
N5 Nd1 N6 C8 0.1(4) . . . .
Se1 Nd1 N6 C8 -86.4(4) . . . .
N8A Nd1 N7 C10 -68.7(4) . . . .
N6 Nd1 N7 C10 16.8(4) . . . .
N1 Nd1 N7 C10 -101.2(4) . . . .
N2 Nd1 N7 C10 136.3(4) . . . .
N4 Nd1 N7 C10 -138.2(4) . . . .
N3 Nd1 N7 C10 155.0(4) . . . .
N8B Nd1 N7 C10 -60.9(6) . . . .
N5 Nd1 N7 C10 1.4(4) . . . .
Se1 Nd1 N7 C10 83.0(4) . . . .
N7 Nd1 N8A C12A 103.3(5) . . . .
N6 Nd1 N8A C12A -24.8(5) . . . .
N1 Nd1 N8A C12A -95.5(5) . . . .
N2 Nd1 N8A C12A -102.1(5) . . . .
N4 Nd1 N8A C12A -173.0(6) . . . .
N3 Nd1 N8A C12A 159.2(5) . . . .
N8B Nd1 N8A C12A -47.0(17) . . . .
N5 Nd1 N8A C12A 34.5(5) . . . .
Se1 Nd1 N8A C12A 45.5(7) . . . .
N7 Nd1 N8B C12B 33.0(14) . . . .
N8A Nd1 N8B C12B 61.6(16) . . . .
N6 Nd1 N8B C12B -96.0(14) . . . .
N1 Nd1 N8B C12B -171.6(16) . . . .
N2 Nd1 N8B C12B -161.5(11) . . . .
N4 Nd1 N8B C12B 111.7(14) . . . .
N3 Nd1 N8B C12B 95.5(15) . . . .
N5 Nd1 N8B C12B -29.7(13) . . . .
Se1 Nd1 N8B C12B -48.3(17) . . . .
Nd1 N1 C1 C2 -33.4(5) . . . .
C3 N2 C2 C1 76.5(5) . . . .
Nd1 N2 C2 C1 -46.4(5) . . . .
N1 C1 C2 N2 52.9(5) . . . .
C2 N2 C3 C4 -178.9(4) . . . .
Nd1 N2 C3 C4 -53.5(5) . . . .
C5 N3 C4 C3 96.0(5) . . . .
Nd1 N3 C4 C3 -33.6(5) . . . .
N2 C3 C4 N3 60.9(6) . . . .
C4 N3 C5 C6 -84.2(5) . . . .
Nd1 N3 C5 C6 44.4(6) . . . .
Nd1 N4 C6 C5 36.3(6) . . . .
N3 C5 C6 N4 -53.2(7) . . . .
C9 N5 C7 C8 168.5(5) . . . .
C11 N5 C7 C8 -73.7(6) . . . .
Nd1 N5 C7 C8 52.0(6) . . . .
N5 C7 C8 N6 -53.4(8) . . . .
Nd1 N6 C8 C7 26.4(7) . . . .
C7 N5 C9 C10 -167.4(5) . . . .
C11 N5 C9 C10 73.4(6) . . . .
Nd1 N5 C9 C10 -50.5(6) . . . .
Nd1 N7 C10 C9 -27.5(6) . . . .
N5 C9 C10 N7 53.4(7) . . . .
C9 N5 C11 C12B -102.4(11) . . . .
C7 N5 C11 C12B 140.2(11) . . . .
Nd1 N5 C11 C12B 17.7(11) . . . .
C9 N5 C11 C12A -134.1(6) . . . .
C7 N5 C11 C12A 108.6(6) . . . .
Nd1 N5 C11 C12A -13.9(7) . . . .
Nd1 N8A C12A C11 -59.5(8) . . . .
N5 C11 C12A N8A 49.3(10) . . . .
C12B C11 C12A N8A -55.6(17) . . . .
Nd1 N8B C12B C11 51.7(19) . . . .
N5 C11 C12B N8B -47(2) . . . .
C12A C11 C12B N8B 41.3(14) . . . .
C15 N10 C14 C13 -162.4(5) . . . .
N9 C13 C14 N10 -170.6(5) . . . .
C14 N10 C15 C16 -171.7(5) . . . .
C17 N11 C16 C15 -176.7(4) . . . .
N10 C15 C16 N11 -67.2(6) . . . .
C16 N11 C17 C18 -61.6(6) . . . .
N11 C17 C18 N12 -70.1(6) . . . .
